data_7159167
loop_
_publ_author_name
'Asmari Bardazard, Kamal'
'Shahrestani, Naeimeh'
'Zamani, Amirhosein'
'Eskandari, Mehdi'
'Jadidi, Khosrow'
'Hamzehloueian, Mahshid'
'Notash, Behrouz'

_publ_section_title
;
 Regioselective synthesis of enantiopure 1,2- and 1,3-dispirooxindoles
 along with a DFT study.
;
_journal_issue 10
_journal_name_full 'Organic &amp; biomolecular chemistry'
_journal_page_first 2143
_journal_page_last 2161
_journal_paper_doi 10.1039/d2ob02311c
_journal_volume 21
_journal_year 2023
_chemical_absolute_configuration syn
_chemical_formula_moiety 'C41 H41 N3 O6 S'
_chemical_formula_sum 'C41 H41 N3 O6 S'
_chemical_formula_weight 703.83
_space_group_IT_number 19
_space_group_name_Hall 'P 2ac 2ab'
_space_group_name_H-M_alt 'P 21 21 21'
_symmetry_cell_setting orthorhombic
_symmetry_space_group_name_Hall 'P 2ac 2ab'
_symmetry_space_group_name_H-M 'P 21 21 21'
_atom_sites_solution_hydrogens geom
_atom_sites_solution_primary direct
_atom_sites_solution_secondary difmap
_audit_creation_method SHELXL-97
_audit_update_record
;
2021-03-30 deposited with the CCDC.	2023-02-01 downloaded from the CCDC.
;
_cell_angle_alpha 90.00
_cell_angle_beta 90.00
_cell_angle_gamma 90.00
_cell_formula_units_Z 4
_cell_length_a 9.960(2)
_cell_length_b 17.857(4)
_cell_length_c 21.419(4)
_cell_measurement_reflns_used 6625
_cell_measurement_temperature 298(2)
_cell_measurement_theta_max 25.00
_cell_measurement_theta_min 2.22
_cell_volume 3809.5(13)
_computing_cell_refinement 'X-Area (Stoe & Cie GmbH, 2005)'
_computing_data_collection 'X-Area (Stoe & Cie GmbH, 2005)'
_computing_data_reduction 'X-Area (Stoe & Cie GmbH, 2005)'
_computing_molecular_graphics 'ORTEP-3 for Windows (Farrugia, 1997)'
_computing_publication_material 'WinGX (Farrugia, 1999)'
_computing_structure_refinement 'SHELXL-97 (Sheldrick, 2008)'
_computing_structure_solution 'SHELXS-97 (Sheldrick, 2008)'
_diffrn_ambient_temperature 298(2)
_diffrn_detector_area_resol_mean '0.15 mm'
_diffrn_measured_fraction_theta_full 0.994
_diffrn_measured_fraction_theta_max 0.994
_diffrn_measurement_device_type 'STOE IPDS 2T'
_diffrn_measurement_method 'rotation method'
_diffrn_radiation_monochromator graphite
_diffrn_radiation_source 'fine-focus sealed tube'
_diffrn_radiation_type MoK\a
_diffrn_radiation_wavelength 0.71073
_diffrn_reflns_av_R_equivalents 0.1306
_diffrn_reflns_av_sigmaI/netI 0.2390
_diffrn_reflns_limit_h_max 10
_diffrn_reflns_limit_h_min -11
_diffrn_reflns_limit_k_max 21
_diffrn_reflns_limit_k_min -17
_diffrn_reflns_limit_l_max 25
_diffrn_reflns_limit_l_min -25
_diffrn_reflns_number 18323
_diffrn_reflns_theta_full 25.00
_diffrn_reflns_theta_max 25.00
_diffrn_reflns_theta_min 2.22
_diffrn_standards_number 0
_exptl_absorpt_coefficient_mu 0.135
_exptl_absorpt_correction_type none
_exptl_crystal_colour yellow
_exptl_crystal_density_diffrn 1.227
_exptl_crystal_density_method 'not measured'
_exptl_crystal_description needle
_exptl_crystal_F_000 1488
_exptl_crystal_size_max 0.5
_exptl_crystal_size_mid 0.2
_exptl_crystal_size_min 0.2
_refine_diff_density_max 0.919
_refine_diff_density_min -0.350
_refine_diff_density_rms 0.094
_refine_ls_abs_structure_details 'Flack H D (1983), Acta Cryst. A39, 876-881'
_refine_ls_abs_structure_Flack 0.1(3)
_refine_ls_extinction_method none
_refine_ls_goodness_of_fit_ref 0.857
_refine_ls_hydrogen_treatment mixed
_refine_ls_matrix_type full
_refine_ls_number_parameters 378
_refine_ls_number_reflns 6625
_refine_ls_number_restraints 0
_refine_ls_restrained_S_all 0.857
_refine_ls_R_factor_all 0.2341
_refine_ls_R_factor_gt 0.0994
_refine_ls_shift/su_max 0.000
_refine_ls_shift/su_mean 0.000
_refine_ls_structure_factor_coef Fsqd
_refine_ls_weighting_details 'calc w=1/[\s^2^(Fo^2^)+(0.1434P)^2^+0.0000P] where P=(Fo^2^+2Fc^2^)/3'
_refine_ls_weighting_scheme calc
_refine_ls_wR_factor_gt 0.2476
_refine_ls_wR_factor_ref 0.2975
_reflns_number_gt 2170
_reflns_number_total 6625
_reflns_threshold_expression >2sigma(I)
_cod_data_source_file d2ob02311c2.cif
_cod_data_source_block khd600h
_cod_depositor_comments 'Adding full bibliography for 7159167--7159169.cif.'
_cod_database_code 7159167

loop_
_symmetry_equiv_pos_as_xyz
'x, y, z'
'-x+1/2, -y, z+1/2'
'-x, y+1/2, -z+1/2'
'x+1/2, -y+1/2, -z'

loop_
_atom_site_label
_atom_site_type_symbol
_atom_site_fract_x
_atom_site_fract_y
_atom_site_fract_z
_atom_site_U_iso_or_equiv
_atom_site_adp_type
_atom_site_occupancy
_atom_site_symmetry_multiplicity
_atom_site_calc_flag
_atom_site_refinement_flags
_atom_site_disorder_assembly
_atom_site_disorder_group
S1 S 0.1523(4) 0.86699(19) 0.13986(13) 0.0775(10) Uani 1 1 d . . .
O3 O 0.3318(9) 0.6815(4) 0.1208(3) 0.078(2) Uani 1 1 d . . .
N1 N 0.2689(8) 0.8024(4) 0.1202(3) 0.054(2) Uani 1 1 d . . .
N3 N 0.2284(9) 0.6415(5) 0.2999(3) 0.062(2) Uani 1 1 d . . .
C18 C 0.3577(11) 0.6780(6) 0.3108(4) 0.053(3) Uani 1 1 d . . .
C20 C 0.4822(10) 0.7778(5) 0.2444(4) 0.051(3) Uani 1 1 d . . .
C34 C 0.4823(11) 0.6347(6) 0.2961(4) 0.056(3) Uani 1 1 d . . .
N2 N 0.3994(9) 0.8660(5) 0.3076(3) 0.058(2) Uani 1 1 d . . .
C25 C 0.5120(11) 0.8453(6) 0.2724(4) 0.054(3) Uani 1 1 d . . .
O5 O 0.2913(9) 0.7186(5) 0.4153(3) 0.087(3) Uani 1 1 d . . .
O4 O 0.1834(8) 0.8248(4) 0.3257(3) 0.066(2) Uani 1 1 d . . .
C11 C 0.2806(10) 0.7339(6) 0.1499(4) 0.053(3) Uani 1 1 d . . .
C12 C 0.2392(9) 0.7244(5) 0.2161(4) 0.044(2) Uani 1 1 d . . .
H12 H 0.1593 0.7556 0.2224 0.053 Uiso 1 1 calc R . .
O6 O 0.4954(8) 0.5887(4) 0.2555(3) 0.069(2) Uani 1 1 d . . .
C26 C 0.2938(12) 0.8179(6) 0.3038(4) 0.055(3) Uani 1 1 d . . .
C27 C 0.3828(11) 0.9418(6) 0.3361(4) 0.061(3) Uani 1 1 d . . .
H27A H 0.2899 0.9488 0.3485 0.073 Uiso 1 1 calc R . .
H27B H 0.4048 0.9799 0.3055 0.073 Uiso 1 1 calc R . .
C41 C 0.3804(12) 0.6997(6) 0.3777(4) 0.066(3) Uani 1 1 d . . .
C6 C 0.2993(11) 0.8082(6) 0.0525(4) 0.062(3) Uani 1 1 d . . .
H6 H 0.2410 0.7744 0.0287 0.075 Uiso 1 1 calc R . .
C19 C 0.3475(10) 0.7507(5) 0.2658(3) 0.049(3) Uani 1 1 d . . .
C40 C 0.5178(17) 0.6902(9) 0.3904(6) 0.112(2) Uani 1 1 d . . .
O2 O 0.0242(9) 0.8329(6) 0.1386(5) 0.122(4) Uani 1 1 d . . .
C31 C 0.6352(13) 0.9750(7) 0.4965(5) 0.074(3) Uani 1 1 d . . .
H31 H 0.6870 0.9822 0.5321 0.089 Uiso 1 1 calc R . .
C13 C 0.2012(13) 0.6470(8) 0.2327(5) 0.0923(19) Uani 1 1 d . . .
H13 H 0.2597 0.6120 0.2103 0.111 Uiso 1 1 calc R . .
C21 C 0.5812(12) 0.7460(7) 0.2028(5) 0.072(3) Uani 1 1 d . . .
H21 H 0.5640 0.7020 0.1810 0.086 Uiso 1 1 calc R . .
C22 C 0.7017(12) 0.7828(8) 0.1966(5) 0.080(2) Uani 1 1 d . . .
H22 H 0.7705 0.7618 0.1730 0.096 Uiso 1 1 calc R . .
C17 C 0.2172(13) 0.5639(8) 0.3252(5) 0.0923(19) Uani 1 1 d . . .
H17A H 0.2408 0.5627 0.3692 0.111 Uiso 1 1 calc R . .
H17B H 0.2756 0.5298 0.3027 0.111 Uiso 1 1 calc R . .
C28 C 0.4743(11) 0.9507(6) 0.3935(4) 0.056(3) Uani 1 1 d . . .
C14 C 0.0554(13) 0.6235(8) 0.2234(5) 0.0923(19) Uani 1 1 d . . .
H14A H -0.0032 0.6595 0.2436 0.111 Uiso 1 1 calc R . .
H14B H 0.0345 0.6233 0.1792 0.111 Uiso 1 1 calc R . .
O1 O 0.1949(11) 0.9044(5) 0.1934(3) 0.117(4) Uani 1 1 d . . .
C29 C 0.5488(12) 1.0144(7) 0.3989(4) 0.070(3) Uani 1 1 d . . .
H29 H 0.5404 1.0507 0.3681 0.084 Uiso 1 1 calc R . .
C35 C 0.5787(15) 0.6537(9) 0.3418(6) 0.112(2) Uani 1 1 d . . .
C33 C 0.4803(15) 0.8993(6) 0.4424(5) 0.086(4) Uani 1 1 d . . .
H33 H 0.4295 0.8557 0.4399 0.103 Uiso 1 1 calc R . .
C30 C 0.6402(14) 1.0288(8) 0.4500(5) 0.090(4) Uani 1 1 d . . .
H30 H 0.6970 1.0701 0.4515 0.108 Uiso 1 1 calc R . .
C1 C 0.1670(14) 0.9222(7) 0.0714(5) 0.093(4) Uani 1 1 d . . .
H1A H 0.0829 0.9224 0.0486 0.111 Uiso 1 1 calc R . .
H1B H 0.1897 0.9735 0.0821 0.111 Uiso 1 1 calc R . .
C24 C 0.6277(11) 0.8810(8) 0.2638(5) 0.080(2) Uani 1 1 d . . .
H24 H 0.6457 0.9261 0.2839 0.096 Uiso 1 1 calc R . .
C23 C 0.7191(11) 0.8489(8) 0.2244(5) 0.080(2) Uani 1 1 d . . .
H23 H 0.7984 0.8747 0.2166 0.096 Uiso 1 1 calc R . .
C7 C 0.4471(14) 0.7926(8) 0.0369(5) 0.093(4) Uani 1 1 d . . .
H7A H 0.5008 0.7877 0.0744 0.112 Uiso 1 1 calc R . .
H7B H 0.4568 0.7478 0.0117 0.112 Uiso 1 1 calc R . .
C2 C 0.276(2) 0.8880(9) 0.0325(6) 0.120(3) Uani 1 1 d . . .
C32 C 0.5567(16) 0.9108(8) 0.4928(5) 0.093(5) Uani 1 1 d . . .
H32 H 0.5574 0.8761 0.5252 0.112 Uiso 1 1 calc R . .
C16 C 0.0668(13) 0.5424(8) 0.3156(5) 0.0923(19) Uani 1 1 d . . .
H16A H 0.0519 0.4916 0.3301 0.111 Uiso 1 1 calc R . .
H16B H 0.0103 0.5756 0.3400 0.111 Uiso 1 1 calc R . .
C39 C 0.5848(15) 0.7083(8) 0.4492(6) 0.112(2) Uani 1 1 d . . .
H39 H 0.5420 0.7257 0.4850 0.135 Uiso 1 1 calc R . .
C15 C 0.0306(14) 0.5479(7) 0.2499(5) 0.0923(19) Uani 1 1 d . . .
H15A H -0.0637 0.5356 0.2452 0.111 Uiso 1 1 calc R . .
H15B H 0.0820 0.5113 0.2264 0.111 Uiso 1 1 calc R . .
C3 C 0.4240(15) 0.9262(8) 0.0388(6) 0.093(4) Uani 1 1 d . . .
C10 C 0.2611(17) 0.8834(9) -0.0354(5) 0.120(3) Uani 1 1 d . . .
H10A H 0.2305 0.9310 -0.0521 0.144 Uiso 1 1 calc R . .
H10B H 0.1965 0.8450 -0.0464 0.144 Uiso 1 1 calc R . .
C9 C 0.4022(15) 0.8636(9) -0.0615(5) 0.120(3) Uani 1 1 d . . .
H9A H 0.4348 0.9016 -0.0901 0.144 Uiso 1 1 calc R . .
H9B H 0.4026 0.8152 -0.0821 0.144 Uiso 1 1 calc R . .
C8 C 0.4850(19) 0.8623(9) 0.0003(5) 0.120(3) Uani 1 1 d . . .
H8 H 0.5819 0.8675 -0.0063 0.144 Uiso 1 1 calc R . .
C38 C 0.7258(15) 0.6951(8) 0.4435(6) 0.112(2) Uani 1 1 d . . .
H38 H 0.7802 0.7104 0.4765 0.135 Uiso 1 1 calc R . .
C36 C 0.7180(15) 0.6366(9) 0.3444(6) 0.112(2) Uani 1 1 d . . .
H36 H 0.7598 0.6090 0.3131 0.135 Uiso 1 1 calc R . .
C37 C 0.7867(15) 0.6621(8) 0.3941(6) 0.112(2) Uani 1 1 d . . .
H37 H 0.8796 0.6569 0.3945 0.135 Uiso 1 1 calc R . .
C5 C 0.4751(15) 0.9294(8) 0.1049(6) 0.111(5) Uani 1 1 d . . .
H5A H 0.5691 0.9414 0.1047 0.166 Uiso 1 1 calc R . .
H5B H 0.4619 0.8818 0.1247 0.166 Uiso 1 1 calc R . .
H5C H 0.4269 0.9673 0.1275 0.166 Uiso 1 1 calc R . .
C4 C 0.435(2) 1.0046(10) 0.0097(8) 0.164(8) Uani 1 1 d . . .
H4A H 0.3838 1.0395 0.0340 0.246 Uiso 1 1 calc R . .
H4B H 0.4008 1.0034 -0.0322 0.246 Uiso 1 1 calc R . .
H4C H 0.5275 1.0199 0.0090 0.246 Uiso 1 1 calc R . .

loop_
_atom_site_aniso_label
_atom_site_aniso_U_11
_atom_site_aniso_U_22
_atom_site_aniso_U_33
_atom_site_aniso_U_23
_atom_site_aniso_U_13
_atom_site_aniso_U_12
S1 0.079(2) 0.072(2) 0.0813(19) 0.0246(17) 0.0255(17) 0.035(2)
O3 0.114(6) 0.062(5) 0.057(4) -0.001(4) 0.001(4) 0.010(5)
N1 0.075(6) 0.041(5) 0.046(4) 0.010(4) 0.010(4) 0.004(5)
N3 0.084(7) 0.054(6) 0.047(4) 0.004(4) 0.010(4) -0.008(5)
C18 0.055(7) 0.050(6) 0.055(5) -0.001(5) 0.006(5) -0.001(6)
C20 0.058(7) 0.039(6) 0.057(5) -0.008(5) -0.019(5) 0.010(6)
C34 0.080(8) 0.053(6) 0.036(5) -0.018(5) -0.004(5) 0.005(7)
N2 0.066(6) 0.048(6) 0.062(5) 0.011(4) 0.013(4) -0.002(5)
C25 0.060(7) 0.052(7) 0.048(5) 0.001(4) -0.010(5) -0.002(6)
O5 0.115(7) 0.097(6) 0.048(4) 0.003(4) 0.030(4) 0.010(6)
O4 0.076(5) 0.056(5) 0.066(4) -0.005(3) 0.034(4) -0.001(4)
C11 0.059(7) 0.045(7) 0.056(6) -0.006(5) 0.006(5) 0.002(6)
C12 0.037(5) 0.051(6) 0.045(5) 0.013(4) -0.003(4) -0.002(5)
O6 0.077(5) 0.067(5) 0.063(4) -0.008(4) -0.007(4) 0.020(5)
C26 0.081(9) 0.042(6) 0.041(5) 0.023(4) 0.020(5) -0.003(7)
C27 0.087(9) 0.040(6) 0.056(5) -0.021(5) -0.005(5) 0.016(6)
C41 0.090(9) 0.075(8) 0.033(5) 0.007(5) 0.004(6) -0.010(7)
C6 0.074(8) 0.060(7) 0.053(6) 0.011(5) 0.009(5) 0.005(6)
C19 0.057(6) 0.052(7) 0.037(4) 0.003(4) 0.027(5) -0.004(6)
C40 0.119(5) 0.112(5) 0.105(4) -0.042(3) -0.048(4) 0.043(5)
O2 0.061(6) 0.117(8) 0.189(9) 0.053(7) 0.047(6) 0.039(6)
C31 0.087(9) 0.080(9) 0.056(6) 0.026(6) -0.017(6) -0.021(8)
C13 0.105(5) 0.083(4) 0.089(3) 0.019(3) -0.014(4) -0.021(4)
C21 0.076(9) 0.058(8) 0.080(7) -0.020(6) -0.001(6) 0.002(7)
C22 0.050(4) 0.110(7) 0.080(4) -0.013(4) 0.010(3) -0.025(5)
C17 0.105(5) 0.083(4) 0.089(3) 0.019(3) -0.014(4) -0.021(4)
C28 0.071(8) 0.029(6) 0.067(6) -0.012(5) 0.025(5) 0.003(6)
C14 0.105(5) 0.083(4) 0.089(3) 0.019(3) -0.014(4) -0.021(4)
O1 0.193(11) 0.092(7) 0.068(5) -0.016(4) 0.003(6) 0.058(7)
C29 0.085(9) 0.072(9) 0.053(6) 0.020(5) 0.007(6) -0.009(7)
C35 0.119(5) 0.112(5) 0.105(4) -0.042(3) -0.048(4) 0.043(5)
C33 0.122(12) 0.048(7) 0.088(8) 0.024(6) -0.003(8) -0.016(8)
C30 0.096(10) 0.111(11) 0.064(6) 0.001(7) -0.022(7) -0.018(9)
C1 0.087(10) 0.077(9) 0.113(9) 0.032(7) 0.012(8) 0.012(9)
C24 0.050(4) 0.110(7) 0.080(4) -0.013(4) 0.010(3) -0.025(5)
C23 0.050(4) 0.110(7) 0.080(4) -0.013(4) 0.010(3) -0.025(5)
C7 0.123(13) 0.102(11) 0.055(6) 0.010(6) 0.026(7) 0.031(9)
C2 0.168(8) 0.113(6) 0.080(4) 0.041(4) 0.029(4) 0.000(6)
C32 0.157(14) 0.079(10) 0.043(6) 0.012(6) -0.025(7) 0.013(10)
C16 0.105(5) 0.083(4) 0.089(3) 0.019(3) -0.014(4) -0.021(4)
C39 0.119(5) 0.112(5) 0.105(4) -0.042(3) -0.048(4) 0.043(5)
C15 0.105(5) 0.083(4) 0.089(3) 0.019(3) -0.014(4) -0.021(4)
C3 0.091(10) 0.074(11) 0.115(10) 0.018(8) 0.027(8) -0.002(8)
C10 0.168(8) 0.113(6) 0.080(4) 0.041(4) 0.029(4) 0.000(6)
C9 0.168(8) 0.113(6) 0.080(4) 0.041(4) 0.029(4) 0.000(6)
C8 0.168(8) 0.113(6) 0.080(4) 0.041(4) 0.029(4) 0.000(6)
C38 0.119(5) 0.112(5) 0.105(4) -0.042(3) -0.048(4) 0.043(5)
C36 0.119(5) 0.112(5) 0.105(4) -0.042(3) -0.048(4) 0.043(5)
C37 0.119(5) 0.112(5) 0.105(4) -0.042(3) -0.048(4) 0.043(5)
C5 0.121(13) 0.086(11) 0.125(11) 0.016(8) -0.020(9) -0.002(10)
C4 0.21(2) 0.115(16) 0.172(15) 0.070(12) 0.045(14) -0.012(14)

loop_
_atom_type_symbol
_atom_type_description
_atom_type_scat_dispersion_real
_atom_type_scat_dispersion_imag
_atom_type_scat_source
C C 0.0033 0.0016 'International Tables Vol C Tables 4.2.6.8 and 6.1.1.4'
H H 0.0000 0.0000 'International Tables Vol C Tables 4.2.6.8 and 6.1.1.4'
N N 0.0061 0.0033 'International Tables Vol C Tables 4.2.6.8 and 6.1.1.4'
O O 0.0106 0.0060 'International Tables Vol C Tables 4.2.6.8 and 6.1.1.4'
S S 0.1246 0.1234 'International Tables Vol C Tables 4.2.6.8 and 6.1.1.4'

loop_
_geom_angle_atom_site_label_1
_geom_angle_atom_site_label_2
_geom_angle_atom_site_label_3
_geom_angle
_geom_angle_site_symmetry_1
_geom_angle_site_symmetry_3
_geom_angle_publ_flag
O1 S1 O2 119.8(7) . . ?
O1 S1 N1 108.8(5) . . ?
O2 S1 N1 108.7(5) . . ?
O1 S1 C1 112.9(6) . . ?
O2 S1 C1 107.3(6) . . ?
N1 S1 C1 96.7(5) . . ?
C11 N1 C6 119.6(8) . . ?
C11 N1 S1 123.1(6) . . ?
C6 N1 S1 109.6(6) . . ?
C18 N3 C13 106.8(8) . . ?
C18 N3 C17 115.0(8) . . ?
C13 N3 C17 114.0(9) . . ?
N3 C18 C34 117.8(8) . . ?
N3 C18 C41 113.6(8) . . ?
C34 C18 C41 102.1(8) . . ?
N3 C18 C19 102.0(8) . . ?
C34 C18 C19 110.0(8) . . ?
C41 C18 C19 111.7(8) . . ?
C25 C20 C21 117.7(10) . . ?
C25 C20 C19 110.0(9) . . ?
C21 C20 C19 132.3(9) . . ?
O6 C34 C35 126.3(11) . . ?
O6 C34 C18 126.5(9) . . ?
C35 C34 C18 107.1(9) . . ?
C26 N2 C25 114.8(9) . . ?
C26 N2 C27 120.7(9) . . ?
C25 N2 C27 123.2(9) . . ?
C24 C25 C20 123.1(11) . . ?
C24 C25 N2 129.9(10) . . ?
C20 C25 N2 107.0(9) . . ?
O3 C11 N1 118.2(8) . . ?
O3 C11 C12 120.6(9) . . ?
N1 C11 C12 121.1(9) . . ?
C13 C12 C11 114.1(9) . . ?
C13 C12 C19 106.8(7) . . ?
C11 C12 C19 114.7(7) . . ?
C13 C12 H12 106.9 . . ?
C11 C12 H12 106.9 . . ?
C19 C12 H12 106.9 . . ?
O4 C26 N2 128.2(10) . . ?
O4 C26 C19 127.0(10) . . ?
N2 C26 C19 104.8(9) . . ?
N2 C27 C28 110.8(8) . . ?
N2 C27 H27A 109.5 . . ?
C28 C27 H27A 109.5 . . ?
N2 C27 H27B 109.5 . . ?
C28 C27 H27B 109.5 . . ?
H27A C27 H27B 108.1 . . ?
O5 C41 C40 127.0(9) . . ?
O5 C41 C18 125.4(10) . . ?
C40 C41 C18 107.4(10) . . ?
N1 C6 C2 108.2(9) . . ?
N1 C6 C7 113.3(8) . . ?
C2 C6 C7 104.9(11) . . ?
N1 C6 H6 110.1 . . ?
C2 C6 H6 110.1 . . ?
C7 C6 H6 110.1 . . ?
C20 C19 C26 102.7(8) . . ?
C20 C19 C12 119.9(6) . . ?
C26 C19 C12 110.3(8) . . ?
C20 C19 C18 112.6(8) . . ?
C26 C19 C18 109.4(6) . . ?
C12 C19 C18 101.8(7) . . ?
C35 C40 C41 110.0(12) . . ?
C35 C40 C39 123.9(14) . . ?
C41 C40 C39 125.7(13) . . ?
C30 C31 C32 123.5(11) . . ?
C30 C31 H31 118.3 . . ?
C32 C31 H31 118.3 . . ?
N3 C13 C12 104.6(9) . . ?
N3 C13 C14 106.6(10) . . ?
C12 C13 C14 118.0(11) . . ?
N3 C13 H13 109.1 . . ?
C12 C13 H13 109.1 . . ?
C14 C13 H13 109.1 . . ?
C22 C21 C20 117.9(10) . . ?
C22 C21 H21 121.1 . . ?
C20 C21 H21 121.1 . . ?
C23 C22 C21 119.6(11) . . ?
C23 C22 H22 120.2 . . ?
C21 C22 H22 120.2 . . ?
N3 C17 C16 104.6(10) . . ?
N3 C17 H17A 110.8 . . ?
C16 C17 H17A 110.8 . . ?
N3 C17 H17B 110.8 . . ?
C16 C17 H17B 110.8 . . ?
H17A C17 H17B 108.9 . . ?
C29 C28 C33 117.5(10) . . ?
C29 C28 C27 118.5(9) . . ?
C33 C28 C27 123.9(10) . . ?
C15 C14 C13 111.0(11) . . ?
C15 C14 H14A 109.4 . . ?
C13 C14 H14A 109.4 . . ?
C15 C14 H14B 109.4 . . ?
C13 C14 H14B 109.4 . . ?
H14A C14 H14B 108.0 . . ?
C28 C29 C30 123.7(10) . . ?
C28 C29 H29 118.1 . . ?
C30 C29 H29 118.1 . . ?
C40 C35 C34 109.8(13) . . ?
C40 C35 C36 120.3(13) . . ?
C34 C35 C36 129.7(12) . . ?
C32 C33 C28 122.0(12) . . ?
C32 C33 H33 119.0 . . ?
C28 C33 H33 119.0 . . ?
C31 C30 C29 113.5(11) . . ?
C31 C30 H30 123.3 . . ?
C29 C30 H30 123.3 . . ?
C2 C1 S1 107.0(8) . . ?
C2 C1 H1A 110.3 . . ?
S1 C1 H1A 110.3 . . ?
C2 C1 H1B 110.3 . . ?
S1 C1 H1B 110.3 . . ?
H1A C1 H1B 108.6 . . ?
C25 C24 C23 117.4(12) . . ?
C25 C24 H24 121.3 . . ?
C23 C24 H24 121.3 . . ?
C22 C23 C24 124.1(12) . . ?
C22 C23 H23 118.0 . . ?
C24 C23 H23 118.0 . . ?
C8 C7 C6 101.7(11) . . ?
C8 C7 H7A 111.4 . . ?
C6 C7 H7A 111.4 . . ?
C8 C7 H7B 111.4 . . ?
C6 C7 H7B 111.4 . . ?
H7A C7 H7B 109.3 . . ?
C10 C2 C1 120.0(15) . . ?
C10 C2 C6 104.2(12) . . ?
C1 C2 C6 109.8(10) . . ?
C10 C2 C3 101.5(11) . . ?
C1 C2 C3 116.0(13) . . ?
C6 C2 C3 103.6(13) . . ?
C33 C32 C31 119.6(11) . . ?
C33 C32 H32 120.2 . . ?
C31 C32 H32 120.2 . . ?
C15 C16 C17 110.4(10) . . ?
C15 C16 H16A 109.6 . . ?
C17 C16 H16A 109.6 . . ?
C15 C16 H16B 109.6 . . ?
C17 C16 H16B 109.6 . . ?
H16A C16 H16B 108.1 . . ?
C38 C39 C40 109.8(13) . . ?
C38 C39 H39 125.1 . . ?
C40 C39 H39 125.1 . . ?
C16 C15 C14 112.9(11) . . ?
C16 C15 H15A 109.0 . . ?
C14 C15 H15A 109.0 . . ?
C16 C15 H15B 109.0 . . ?
C14 C15 H15B 109.0 . . ?
H15A C15 H15B 107.8 . . ?
C5 C3 C8 113.6(12) . . ?
C5 C3 C4 108.8(13) . . ?
C8 C3 C4 115.6(12) . . ?
C5 C3 C2 113.6(11) . . ?
C8 C3 C2 90.1(12) . . ?
C4 C3 C2 114.4(14) . . ?
C2 C10 C9 106.1(13) . . ?
C2 C10 H10A 110.5 . . ?
C9 C10 H10A 110.5 . . ?
C2 C10 H10B 110.5 . . ?
C9 C10 H10B 110.5 . . ?
H10A C10 H10B 108.7 . . ?
C10 C9 C8 100.1(10) . . ?
C10 C9 H9A 111.8 . . ?
C8 C9 H9A 111.8 . . ?
C10 C9 H9B 111.8 . . ?
C8 C9 H9B 111.8 . . ?
H9A C9 H9B 109.5 . . ?
C7 C8 C3 103.5(9) . . ?
C7 C8 C9 108.6(13) . . ?
C3 C8 C9 103.6(13) . . ?
C7 C8 H8 113.4 . . ?
C3 C8 H8 113.4 . . ?
C9 C8 H8 113.4 . . ?
C37 C38 C39 125.3(13) . . ?
C37 C38 H38 117.4 . . ?
C39 C38 H38 117.4 . . ?
C37 C36 C35 117.0(13) . . ?
C37 C36 H36 121.5 . . ?
C35 C36 H36 121.5 . . ?
C36 C37 C38 122.6(15) . . ?
C36 C37 H37 118.7 . . ?
C38 C37 H37 118.7 . . ?
C3 C5 H5A 109.5 . . ?
C3 C5 H5B 109.5 . . ?
H5A C5 H5B 109.5 . . ?
C3 C5 H5C 109.5 . . ?
H5A C5 H5C 109.5 . . ?
H5B C5 H5C 109.5 . . ?
C3 C4 H4A 109.5 . . ?
C3 C4 H4B 109.5 . . ?
H4A C4 H4B 109.5 . . ?
C3 C4 H4C 109.5 . . ?
H4A C4 H4C 109.5 . . ?
H4B C4 H4C 109.5 . . ?

loop_
_geom_bond_atom_site_label_1
_geom_bond_atom_site_label_2
_geom_bond_distance
_geom_bond_site_symmetry_2
_geom_bond_publ_flag
S1 O1 1.394(9) . ?
S1 O2 1.413(10) . ?
S1 N1 1.691(8) . ?
S1 C1 1.774(11) . ?
O3 C11 1.235(11) . ?
N1 C11 1.382(12) . ?
N1 C6 1.486(10) . ?
N3 C18 1.462(13) . ?
N3 C13 1.467(12) . ?
N3 C17 1.492(15) . ?
C18 C34 1.495(14) . ?
C18 C41 1.502(12) . ?
C18 C19 1.620(13) . ?
C20 C25 1.378(12) . ?
C20 C21 1.445(14) . ?
C20 C19 1.499(14) . ?
C34 O6 1.204(10) . ?
C34 C35 1.412(15) . ?
N2 C26 1.360(13) . ?
N2 C25 1.402(12) . ?
N2 C27 1.495(13) . ?
C25 C24 1.329(14) . ?
O5 C41 1.245(11) . ?
O4 C26 1.201(12) . ?
C11 C12 1.486(12) . ?
C12 C13 1.477(15) . ?
C12 C19 1.587(12) . ?
C12 H12 0.9800 . ?
C26 C19 1.545(13) . ?
C27 C28 1.538(13) . ?
C27 H27A 0.9700 . ?
C27 H27B 0.9700 . ?
C41 C40 1.405(17) . ?
C6 C2 1.506(18) . ?
C6 C7 1.534(15) . ?
C6 H6 0.9800 . ?
C40 C35 1.369(18) . ?
C40 C39 1.463(16) . ?
C31 C30 1.384(15) . ?
C31 C32 1.390(17) . ?
C31 H31 0.9300 . ?
C13 C14 1.525(17) . ?
C13 H13 0.9800 . ?
C21 C22 1.375(15) . ?
C21 H21 0.9300 . ?
C22 C23 1.333(17) . ?
C22 H22 0.9300 . ?
C17 C16 1.560(16) . ?
C17 H17A 0.9700 . ?
C17 H17B 0.9700 . ?
C28 C29 1.363(14) . ?
C28 C33 1.396(13) . ?
C14 C15 1.486(17) . ?
C14 H14A 0.9700 . ?
C14 H14B 0.9700 . ?
C29 C30 1.446(14) . ?
C29 H29 0.9300 . ?
C35 C36 1.422(18) . ?
C33 C32 1.336(15) . ?
C33 H33 0.9300 . ?
C30 H30 0.9300 . ?
C1 C2 1.500(18) . ?
C1 H1A 0.9700 . ?
C1 H1B 0.9700 . ?
C24 C23 1.368(15) . ?
C24 H24 0.9300 . ?
C23 H23 0.9300 . ?
C7 C8 1.517(18) . ?
C7 H7A 0.9700 . ?
C7 H7B 0.9700 . ?
C2 C10 1.463(16) . ?
C2 C3 1.63(2) . ?
C32 H32 0.9300 . ?
C16 C15 1.456(13) . ?
C16 H16A 0.9700 . ?
C16 H16B 0.9700 . ?
C39 C38 1.429(17) . ?
C39 H39 0.9300 . ?
C15 H15A 0.9700 . ?
C15 H15B 0.9700 . ?
C3 C5 1.506(16) . ?
C3 C8 1.533(19) . ?
C3 C4 1.54(2) . ?
C10 C9 1.554(19) . ?
C10 H10A 0.9700 . ?
C10 H10B 0.9700 . ?
C9 C8 1.559(19) . ?
C9 H9A 0.9700 . ?
C9 H9B 0.9700 . ?
C8 H8 0.9800 . ?
C38 C37 1.356(17) . ?
C38 H38 0.9300 . ?
C36 C37 1.344(15) . ?
C36 H36 0.9300 . ?
C37 H37 0.9300 . ?
C5 H5A 0.9600 . ?
C5 H5B 0.9600 . ?
C5 H5C 0.9600 . ?
C4 H4A 0.9600 . ?
C4 H4B 0.9600 . ?
C4 H4C 0.9600 . ?

loop_
_geom_torsion_atom_site_label_1
_geom_torsion_atom_site_label_2
_geom_torsion_atom_site_label_3
_geom_torsion_atom_site_label_4
_geom_torsion
_geom_torsion_site_symmetry_1
_geom_torsion_site_symmetry_2
_geom_torsion_site_symmetry_3
_geom_torsion_site_symmetry_4
_geom_torsion_publ_flag
O1 S1 N1 C11 78.6(9) . . . . ?
O2 S1 N1 C11 -53.5(9) . . . . ?
C1 S1 N1 C11 -164.4(9) . . . . ?
O1 S1 N1 C6 -132.3(7) . . . . ?
O2 S1 N1 C6 95.6(8) . . . . ?
C1 S1 N1 C6 -15.3(8) . . . . ?
C13 N3 C18 C34 -79.7(11) . . . . ?
C17 N3 C18 C34 47.8(11) . . . . ?
C13 N3 C18 C41 161.2(10) . . . . ?
C17 N3 C18 C41 -71.4(12) . . . . ?
C13 N3 C18 C19 40.8(10) . . . . ?
C17 N3 C18 C19 168.3(8) . . . . ?
N3 C18 C34 O6 32.3(14) . . . . ?
C41 C18 C34 O6 157.4(11) . . . . ?
C19 C18 C34 O6 -83.9(13) . . . . ?
N3 C18 C34 C35 -143.5(10) . . . . ?
C41 C18 C34 C35 -18.4(12) . . . . ?
C19 C18 C34 C35 100.3(10) . . . . ?
C21 C20 C25 C24 -1.4(14) . . . . ?
C19 C20 C25 C24 177.3(9) . . . . ?
C21 C20 C25 N2 177.2(8) . . . . ?
C19 C20 C25 N2 -4.0(10) . . . . ?
C26 N2 C25 C24 176.7(10) . . . . ?
C27 N2 C25 C24 9.4(15) . . . . ?
C26 N2 C25 C20 -1.8(11) . . . . ?
C27 N2 C25 C20 -169.1(8) . . . . ?
C6 N1 C11 O3 8.7(14) . . . . ?
S1 N1 C11 O3 155.0(8) . . . . ?
C6 N1 C11 C12 -174.4(9) . . . . ?
S1 N1 C11 C12 -28.1(12) . . . . ?
O3 C11 C12 C13 -28.6(14) . . . . ?
N1 C11 C12 C13 154.6(10) . . . . ?
O3 C11 C12 C19 95.1(11) . . . . ?
N1 C11 C12 C19 -81.8(11) . . . . ?
C25 N2 C26 O4 -174.6(9) . . . . ?
C27 N2 C26 O4 -6.9(14) . . . . ?
C25 N2 C26 C19 6.5(10) . . . . ?
C27 N2 C26 C19 174.2(7) . . . . ?
C26 N2 C27 C28 119.1(9) . . . . ?
C25 N2 C27 C28 -74.3(11) . . . . ?
N3 C18 C41 O5 -31.7(15) . . . . ?
C34 C18 C41 O5 -159.6(11) . . . . ?
C19 C18 C41 O5 83.0(13) . . . . ?
N3 C18 C41 C40 144.8(10) . . . . ?
C34 C18 C41 C40 16.9(12) . . . . ?
C19 C18 C41 C40 -100.6(12) . . . . ?
C11 N1 C6 C2 179.1(11) . . . . ?
S1 N1 C6 C2 28.7(12) . . . . ?
C11 N1 C6 C7 -65.1(13) . . . . ?
S1 N1 C6 C7 144.5(8) . . . . ?
C25 C20 C19 C26 7.5(9) . . . . ?
C21 C20 C19 C26 -174.0(10) . . . . ?
C25 C20 C19 C12 130.3(9) . . . . ?
C21 C20 C19 C12 -51.2(14) . . . . ?
C25 C20 C19 C18 -110.0(8) . . . . ?
C21 C20 C19 C18 68.5(12) . . . . ?
O4 C26 C19 C20 172.9(9) . . . . ?
N2 C26 C19 C20 -8.2(9) . . . . ?
O4 C26 C19 C12 44.0(11) . . . . ?
N2 C26 C19 C12 -137.1(7) . . . . ?
O4 C26 C19 C18 -67.2(12) . . . . ?
N2 C26 C19 C18 111.7(8) . . . . ?
C13 C12 C19 C20 123.8(10) . . . . ?
C11 C12 C19 C20 -3.7(12) . . . . ?
C13 C12 C19 C26 -117.3(9) . . . . ?
C11 C12 C19 C26 115.3(9) . . . . ?
C13 C12 C19 C18 -1.2(10) . . . . ?
C11 C12 C19 C18 -128.7(9) . . . . ?
N3 C18 C19 C20 -152.9(7) . . . . ?
C34 C18 C19 C20 -27.1(10) . . . . ?
C41 C18 C19 C20 85.5(10) . . . . ?
N3 C18 C19 C26 93.5(9) . . . . ?
C34 C18 C19 C26 -140.7(9) . . . . ?
C41 C18 C19 C26 -28.1(12) . . . . ?
N3 C18 C19 C12 -23.2(8) . . . . ?
C34 C18 C19 C12 102.6(8) . . . . ?
C41 C18 C19 C12 -144.8(9) . . . . ?
O5 C41 C40 C35 166.8(13) . . . . ?
C18 C41 C40 C35 -9.6(16) . . . . ?
O5 C41 C40 C39 -7(2) . . . . ?
C18 C41 C40 C39 176.9(14) . . . . ?
C18 N3 C13 C12 -43.0(12) . . . . ?
C17 N3 C13 C12 -171.0(10) . . . . ?
C18 N3 C13 C14 -168.8(10) . . . . ?
C17 N3 C13 C14 63.2(14) . . . . ?
C11 C12 C13 N3 153.2(8) . . . . ?
C19 C12 C13 N3 25.4(12) . . . . ?
C11 C12 C13 C14 -88.5(13) . . . . ?
C19 C12 C13 C14 143.7(10) . . . . ?
C25 C20 C21 C22 3.6(14) . . . . ?
C19 C20 C21 C22 -174.8(10) . . . . ?
C20 C21 C22 C23 -5.5(17) . . . . ?
C18 N3 C17 C16 172.6(8) . . . . ?
C13 N3 C17 C16 -63.6(13) . . . . ?
N2 C27 C28 C29 133.2(10) . . . . ?
N2 C27 C28 C33 -50.7(13) . . . . ?
N3 C13 C14 C15 -55.4(14) . . . . ?
C12 C13 C14 C15 -172.7(10) . . . . ?
C33 C28 C29 C30 4.7(17) . . . . ?
C27 C28 C29 C30 -178.9(10) . . . . ?
C41 C40 C35 C34 -2.6(18) . . . . ?
C39 C40 C35 C34 171.0(14) . . . . ?
C41 C40 C35 C36 -179.0(15) . . . . ?
C39 C40 C35 C36 -5(3) . . . . ?
O6 C34 C35 C40 -162.0(13) . . . . ?
C18 C34 C35 C40 13.8(16) . . . . ?
O6 C34 C35 C36 14(3) . . . . ?
C18 C34 C35 C36 -170.3(16) . . . . ?
C29 C28 C33 C32 -0.7(19) . . . . ?
C27 C28 C33 C32 -176.9(11) . . . . ?
C32 C31 C30 C29 4.1(19) . . . . ?
C28 C29 C30 C31 -6.3(17) . . . . ?
O1 S1 C1 C2 111.2(11) . . . . ?
O2 S1 C1 C2 -114.7(11) . . . . ?
N1 S1 C1 C2 -2.6(11) . . . . ?
C20 C25 C24 C23 1.1(16) . . . . ?
N2 C25 C24 C23 -177.3(10) . . . . ?
C21 C22 C23 C24 5(2) . . . . ?
C25 C24 C23 C22 -3.1(19) . . . . ?
N1 C6 C7 C8 -126.3(10) . . . . ?
C2 C6 C7 C8 -8.5(12) . . . . ?
S1 C1 C2 C10 140.1(12) . . . . ?
S1 C1 C2 C6 19.5(15) . . . . ?
S1 C1 C2 C3 -97.4(12) . . . . ?
N1 C6 C2 C10 -160.5(11) . . . . ?
C7 C6 C2 C10 78.3(14) . . . . ?
N1 C6 C2 C1 -30.8(16) . . . . ?
C7 C6 C2 C1 -152.0(12) . . . . ?
N1 C6 C2 C3 93.7(11) . . . . ?
C7 C6 C2 C3 -27.5(12) . . . . ?
C28 C33 C32 C31 -1(2) . . . . ?
C30 C31 C32 C33 -1(2) . . . . ?
N3 C17 C16 C15 57.8(13) . . . . ?
C35 C40 C39 C38 11(2) . . . . ?
C41 C40 C39 C38 -176.7(15) . . . . ?
C17 C16 C15 C14 -57.1(17) . . . . ?
C13 C14 C15 C16 55.8(16) . . . . ?
C10 C2 C3 C5 -172.9(12) . . . . ?
C1 C2 C3 C5 55.3(16) . . . . ?
C6 C2 C3 C5 -65.1(14) . . . . ?
C10 C2 C3 C8 -56.9(13) . . . . ?
C1 C2 C3 C8 171.3(10) . . . . ?
C6 C2 C3 C8 50.9(11) . . . . ?
C10 C2 C3 C4 61.5(16) . . . . ?
C1 C2 C3 C4 -70.3(16) . . . . ?
C6 C2 C3 C4 169.3(12) . . . . ?
C1 C2 C10 C9 166.8(14) . . . . ?
C6 C2 C10 C9 -69.9(15) . . . . ?
C3 C2 C10 C9 37.4(15) . . . . ?
C2 C10 C9 C8 -2.0(15) . . . . ?
C6 C7 C8 C3 44.5(14) . . . . ?
C6 C7 C8 C9 -65.2(13) . . . . ?
C5 C3 C8 C7 58.6(16) . . . . ?
C4 C3 C8 C7 -174.6(14) . . . . ?
C2 C3 C8 C7 -57.3(13) . . . . ?
C5 C3 C8 C9 172.0(11) . . . . ?
C4 C3 C8 C9 -61.2(17) . . . . ?
C2 C3 C8 C9 56.1(12) . . . . ?
C10 C9 C8 C7 72.5(15) . . . . ?
C10 C9 C8 C3 -37.1(14) . . . . ?
C40 C39 C38 C37 -8(2) . . . . ?
C40 C35 C36 C37 -4(3) . . . . ?
C34 C35 C36 C37 -180.0(14) . . . . ?
C35 C36 C37 C38 8(3) . . . . ?
C39 C38 C37 C36 -1(3) . . . . ?
